data_4085030
loop_
_publ_author_name
'Liu, Qian'
'Contrella, Nathan D.'
'Filatov, Alexander S.'
'Jordan, Richard F.'

_publ_section_title
;
 Synthesis of Borophosphonate Cage Compounds: Influence of Substituent and
 Concentration Effects on Product Distribution in Condensation Reactions
 of Aryl Phosphonic Acids and Boronic Acids
;
_journal_issue 1
_journal_name_full Organometallics
_journal_page_first 254
_journal_paper_doi 10.1021/om501101q
_journal_volume 34
_journal_year 2015
_chemical_formula_moiety 'C80 H100 B4 Br4 O12 P4'
_chemical_formula_sum 'C80 H100 B4 Br4 O12 P4'
_chemical_formula_weight 1740.36
_chemical_name_systematic
; 
 ? 
;
_space_group_IT_number 2
_symmetry_cell_setting triclinic
_symmetry_Int_Tables_number 2
_symmetry_space_group_name_Hall '-P 1'
_symmetry_space_group_name_H-M 'P -1'
_atom_sites_solution_hydrogens geom
_atom_sites_solution_primary direct
_atom_sites_solution_secondary difmap
_audit_creation_method SHELXL-97
_cell_angle_alpha 81.418(2)
_cell_angle_beta 80.698(2)
_cell_angle_gamma 86.124(2)
_cell_formula_units_Z 2
_cell_length_a 13.6221(8)
_cell_length_b 17.9989(10)
_cell_length_c 20.9051(11)
_cell_measurement_reflns_used 21356
_cell_measurement_temperature 100(2)
_cell_measurement_theta_max 27.34
_cell_measurement_theta_min 2.34
_cell_volume 4996.6(5)
_computing_cell_refinement 'SAINT V.8.34 (Bruker AXS Inc., 2012)'
_computing_data_collection 'APEX2 v.2014.7-1 (Bruker AXS Inc., 2014)'
_computing_data_reduction 'SAINT V.8.34 (Bruker AXS Inc., 2012)'
_computing_molecular_graphics 'APEX2 v.2014.7-1 (Bruker AXS Inc., 2014)'
_computing_publication_material 'APEX2 v.2014.7-1 (Bruker AXS Inc., 2014)'
_computing_structure_refinement 'SHELXL-08 (Sheldrick, 2008)'
_computing_structure_solution 'SHELXS-08 (Sheldrick, 2008)'
_diffrn_ambient_temperature 100(2)
_diffrn_detector_area_resol_mean 10.4167
_diffrn_measured_fraction_theta_full 1.000
_diffrn_measured_fraction_theta_max 0.992
_diffrn_measurement_device_type 'Bruker D8 Venture PHOTON 100 CMOS'
_diffrn_measurement_method 'omega and phi scans'
_diffrn_radiation_monochromator mirrors
_diffrn_radiation_source 'INCOATEC ImuS micro-focus source'
_diffrn_radiation_type Mo-K\a
_diffrn_radiation_wavelength 0.71073
_diffrn_reflns_av_R_equivalents 0.0550
_diffrn_reflns_av_sigmaI/netI 0.0760
_diffrn_reflns_limit_h_max 18
_diffrn_reflns_limit_h_min -18
_diffrn_reflns_limit_k_max 24
_diffrn_reflns_limit_k_min -24
_diffrn_reflns_limit_l_max 27
_diffrn_reflns_limit_l_min -27
_diffrn_reflns_number 104261
_diffrn_reflns_theta_full 25.00
_diffrn_reflns_theta_max 28.40
_diffrn_reflns_theta_min 1.94
_exptl_absorpt_coefficient_mu 1.723
_exptl_absorpt_correction_T_max 0.5855
_exptl_absorpt_correction_T_min 0.4988
_exptl_absorpt_correction_type multi-scan
_exptl_absorpt_process_details
;
SADABS V2012/1 (Bruker AXS Inc.)
;
_exptl_crystal_colour colorless
_exptl_crystal_density_diffrn 1.157
_exptl_crystal_density_method 'not measured'
_exptl_crystal_description block
_exptl_crystal_F_000 1792
_exptl_crystal_size_max 0.47
_exptl_crystal_size_mid 0.36
_exptl_crystal_size_min 0.35
_platon_squeeze_details
;
;
_refine_diff_density_max 0.752
_refine_diff_density_min -0.505
_refine_diff_density_rms 0.084
_refine_ls_extinction_method none
_refine_ls_goodness_of_fit_ref 1.017
_refine_ls_hydrogen_treatment constr
_refine_ls_matrix_type full
_refine_ls_number_parameters 978
_refine_ls_number_reflns 24855
_refine_ls_number_restraints 38
_refine_ls_restrained_S_all 1.025
_refine_ls_R_factor_all 0.0819
_refine_ls_R_factor_gt 0.0453
_refine_ls_shift/su_max 0.001
_refine_ls_shift/su_mean 0.000
_refine_ls_structure_factor_coef Fsqd
_refine_ls_weighting_details 'calc w=1/[\s^2^(Fo^2^)+(0.0502P)^2^+0.0000P] where P=(Fo^2^+2Fc^2^)/3'
_refine_ls_weighting_scheme calc
_refine_ls_wR_factor_gt 0.0953
_refine_ls_wR_factor_ref 0.1025
_reflns_number_gt 16415
_reflns_number_total 24855
_reflns_threshold_expression I>2\s(I)
_cod_data_source_file om501101q_si_003.cif
_cod_data_source_block 3a
_cod_depositor_comments
;
The following automatic conversions were performed:

'_symmetry_cell_setting' value 'Triclinic' changed to 'triclinic'
according to
/home/saulius/struct/COD-crude-data--automatic-downloads/rss-feeds/ACS/lib/dictionaries/cif_core.dic
dictionary named 'cif_core.dic' version 2.4.2 from 2011-04-26.

Automatic conversion script
Id: cif_fix_values 2935 2014-11-11 08:27:57Z andrius 

 Adding full bibliography for 4085030--4085032.cif.
;
_cod_database_code 4085030

loop_
_symmetry_equiv_pos_as_xyz
'x, y, z'
'-x, -y, -z'

loop_
_atom_site_label
_atom_site_type_symbol
_atom_site_fract_x
_atom_site_fract_y
_atom_site_fract_z
_atom_site_U_iso_or_equiv
_atom_site_adp_type
_atom_site_occupancy
_atom_site_symmetry_multiplicity
_atom_site_calc_flag
_atom_site_refinement_flags
_atom_site_disorder_assembly
_atom_site_disorder_group
Br1 Br 0.895645(18) 0.088216(16) 0.160453(13) 0.02764(7) Uani 1 1 d . . .
Br2 Br 0.88118(2) 0.276781(16) 0.057344(14) 0.03246(8) Uani 1 1 d . . .
Br3 Br 0.37363(2) 0.322566(15) 0.046482(12) 0.02874(8) Uani 1 1 d . . .
Br4 Br 0.310422(18) 0.276377(14) 0.409030(13) 0.02413(7) Uani 1 1 d . . .
B1 B 0.66022(19) 0.10294(15) 0.22480(12) 0.0118(6) Uani 1 1 d . . .
B2 B 0.6681(2) 0.32428(15) 0.14431(12) 0.0138(6) Uani 1 1 d . . .
B3 B 0.40483(19) 0.22004(14) 0.18626(12) 0.0109(5) Uani 1 1 d . . .
B4 B 0.5446(2) 0.26372(14) 0.33619(12) 0.0122(6) Uani 1 1 d . . .
O1 O 0.65252(11) 0.26859(8) 0.31101(7) 0.0146(4) Uani 1 1 d . . .
O2 O 0.55411(11) 0.09483(8) 0.25451(7) 0.0100(3) Uani 1 1 d . . .
O3 O 0.48962(11) 0.18768(8) 0.14399(7) 0.0113(3) Uani 1 1 d . . .
O4 O 0.58160(11) 0.36146(9) 0.18152(7) 0.0162(4) Uani 1 1 d . . .
O5 O 0.70719(11) 0.15093(8) 0.26285(7) 0.0113(3) Uani 1 1 d . . .
O6 O 0.72502(11) 0.27744(9) 0.19190(7) 0.0157(4) Uani 1 1 d . . .
O7 O 0.66480(11) 0.14150(8) 0.15688(7) 0.0113(3) Uani 1 1 d . . .
O8 O 0.63236(11) 0.27387(8) 0.10387(7) 0.0133(3) Uani 1 1 d . . .
O9 O 0.42005(11) 0.29959(8) 0.19044(7) 0.0147(4) Uani 1 1 d . . .
O10 O 0.39881(11) 0.17752(8) 0.25388(7) 0.0116(3) Uani 1 1 d . . .
O11 O 0.48795(11) 0.31499(8) 0.29235(7) 0.0150(4) Uani 1 1 d . . .
O12 O 0.51541(11) 0.18577(8) 0.33604(7) 0.0117(3) Uani 1 1 d . . .
P1 P 0.59908(4) 0.19266(3) 0.11481(3) 0.01086(13) Uani 1 1 d . . .
P2 P 0.72687(4) 0.23397(3) 0.25941(3) 0.01101(13) Uani 1 1 d . . .
P3 P 0.47993(4) 0.34785(3) 0.22217(3) 0.01123(13) Uani 1 1 d . . .
P4 P 0.47204(4) 0.13562(3) 0.29656(3) 0.00932(12) Uani 1 1 d . . .
C1 C 0.61538(17) 0.15865(13) 0.03856(10) 0.0132(5) Uani 1 1 d . . .
C2 C 0.71029(18) 0.13518(15) 0.01260(12) 0.0225(6) Uani 1 1 d . A .
H2 H 0.7645 0.1392 0.0351 0.027 Uiso 1 1 calc R . .
C3 C 0.7269(2) 0.10582(17) -0.04615(13) 0.0311(7) Uani 1 1 d . . .
C4 C 0.6447(2) 0.10053(15) -0.07689(12) 0.0266(6) Uani 1 1 d . A .
H4 H 0.6552 0.0806 -0.1172 0.032 Uiso 1 1 calc R . .
C5 C 0.54831(19) 0.12275(14) -0.05185(11) 0.0200(6) Uani 1 1 d . . .
C6 C 0.53451(18) 0.15196(13) 0.00671(11) 0.0171(5) Uani 1 1 d . A .
H6 H 0.4695 0.1676 0.0254 0.021 Uiso 1 1 calc R . .
C7X C 0.8317(5) 0.0644(4) -0.0662(3) 0.028(3) Uiso 0.50 1 d PD A 1
C8X C 0.8413(6) 0.0557(4) -0.1388(3) 0.037(3) Uiso 0.50 1 d PD A 1
H8X1 H 0.9099 0.0399 -0.1549 0.056 Uiso 0.50 1 calc PR A 1
H8X2 H 0.8241 0.1040 -0.1638 0.056 Uiso 0.50 1 calc PR A 1
H8X3 H 0.7960 0.0178 -0.1441 0.056 Uiso 0.50 1 calc PR A 1
C9X C 0.8525(6) -0.0058(4) -0.0221(3) 0.050(2) Uiso 0.50 1 d PD A 1
H9X1 H 0.8056 -0.0437 -0.0250 0.075 Uiso 0.50 1 calc PR A 1
H9X2 H 0.8448 0.0049 0.0231 0.075 Uiso 0.50 1 calc PR A 1
H9X3 H 0.9207 -0.0249 -0.0353 0.075 Uiso 0.50 1 calc PR A 1
C10X C 0.9108(5) 0.1218(4) -0.0626(4) 0.0382(17) Uiso 0.50 1 d PD A 1
H10A H 0.9091 0.1293 -0.0169 0.057 Uiso 0.50 1 calc PR A 1
H10B H 0.8958 0.1699 -0.0887 0.057 Uiso 0.50 1 calc PR A 1
H10C H 0.9772 0.1023 -0.0798 0.057 Uiso 0.50 1 calc PR A 1
C7Y C 0.8325(8) 0.0999(7) -0.0852(6) 0.009(3) Uiso 0.25 1 d PD A 2
C8Y C 0.9122(10) 0.0876(9) -0.0410(6) 0.047(4) Uiso 0.25 1 d PD A 2
H8Y1 H 0.9714 0.0625 -0.0630 0.070 Uiso 0.25 1 calc PR A 2
H8Y2 H 0.8867 0.0562 0.0000 0.070 Uiso 0.25 1 calc PR A 2
H8Y3 H 0.9298 0.1363 -0.0314 0.070 Uiso 0.25 1 calc PR A 2
C9Y C 0.8582(11) 0.1550(7) -0.1413(6) 0.057(4) Uiso 0.25 1 d PD A 2
H9Y1 H 0.8027 0.1637 -0.1664 0.086 Uiso 0.25 1 calc PR A 2
H9Y2 H 0.9175 0.1369 -0.1688 0.086 Uiso 0.25 1 calc PR A 2
H9Y3 H 0.8720 0.2022 -0.1270 0.086 Uiso 0.25 1 calc PR A 2
C10Y C 0.8377(10) 0.0213(6) -0.1104(7) 0.034(4) Uiso 0.25 1 d PD A 2
H10D H 0.8007 0.0251 -0.1473 0.052 Uiso 0.25 1 calc PR A 2
H10E H 0.8082 -0.0163 -0.0749 0.052 Uiso 0.25 1 calc PR A 2
H10F H 0.9073 0.0063 -0.1246 0.052 Uiso 0.25 1 calc PR A 2
C7Z C 0.8310(13) 0.0815(9) -0.0750(8) 0.031(7) Uiso 0.25 1 d PD A 3
C8Z C 0.8995(8) 0.1474(6) -0.0870(6) 0.021(2) Uiso 0.25 1 d PD A 3
H8Z1 H 0.9021 0.1655 -0.0454 0.031 Uiso 0.25 1 calc PR A 3
H8Z2 H 0.8737 0.1881 -0.1173 0.031 Uiso 0.25 1 calc PR A 3
H8Z3 H 0.9665 0.1310 -0.1059 0.031 Uiso 0.25 1 calc PR A 3
C9Z C 0.8710(10) 0.0215(8) -0.0277(6) 0.034(3) Uiso 0.25 1 d PD A 3
H9Z1 H 0.8681 0.0397 0.0144 0.051 Uiso 0.25 1 calc PR A 3
H9Z2 H 0.9402 0.0081 -0.0447 0.051 Uiso 0.25 1 calc PR A 3
H9Z3 H 0.8309 -0.0230 -0.0218 0.051 Uiso 0.25 1 calc PR A 3
C10Z C 0.8322(12) 0.0361(9) -0.1332(7) 0.018(3) Uiso 0.25 1 d PD A 3
H10G H 0.8996 0.0148 -0.1455 0.027 Uiso 0.25 1 calc PR A 3
H10H H 0.8122 0.0697 -0.1707 0.027 Uiso 0.25 1 calc PR A 3
H10I H 0.7857 -0.0046 -0.1199 0.027 Uiso 0.25 1 calc PR A 3
C11 C 0.4622(2) 0.11335(15) -0.08881(12) 0.0294(7) Uani 1 1 d D A .
C12X C 0.3644(3) 0.1512(2) -0.0585(2) 0.0358(11) Uiso 0.65 1 d PD A 1
H12A H 0.3120 0.1466 -0.0845 0.054 Uiso 0.65 1 calc PR A 1
H12B H 0.3743 0.2046 -0.0580 0.054 Uiso 0.65 1 calc PR A 1
H12C H 0.3447 0.1266 -0.0136 0.054 Uiso 0.65 1 calc PR A 1
C13X C 0.4879(3) 0.1587(2) -0.15953(19) 0.0299(10) Uiso 0.65 1 d PD A 1
H13A H 0.5515 0.1390 -0.1812 0.045 Uiso 0.65 1 calc PR A 1
H13B H 0.4929 0.2120 -0.1562 0.045 Uiso 0.65 1 calc PR A 1
H13C H 0.4352 0.1531 -0.1851 0.045 Uiso 0.65 1 calc PR A 1
C14X C 0.4472(3) 0.0344(2) -0.0927(2) 0.0304(11) Uiso 0.65 1 d PD A 1
H14A H 0.5090 0.0113 -0.1135 0.046 Uiso 0.65 1 calc PR A 1
H14B H 0.3941 0.0315 -0.1187 0.046 Uiso 0.65 1 calc PR A 1
H14C H 0.4283 0.0075 -0.0485 0.046 Uiso 0.65 1 calc PR A 1
C12Y C 0.3664(6) 0.0914(5) -0.0366(4) 0.064(3) Uiso 0.35 1 d PD A 2
H12D H 0.3497 0.1307 -0.0084 0.095 Uiso 0.35 1 calc PR A 2
H12E H 0.3801 0.0434 -0.0098 0.095 Uiso 0.35 1 calc PR A 2
H12F H 0.3103 0.0865 -0.0594 0.095 Uiso 0.35 1 calc PR A 2
C13Y C 0.4398(8) 0.1771(4) -0.1359(4) 0.059(3) Uiso 0.35 1 d PD A 2
H13D H 0.4102 0.2186 -0.1127 0.089 Uiso 0.35 1 calc PR A 2
H13E H 0.3927 0.1628 -0.1622 0.089 Uiso 0.35 1 calc PR A 2
H13F H 0.5013 0.1930 -0.1645 0.089 Uiso 0.35 1 calc PR A 2
C14Y C 0.4832(6) 0.0396(4) -0.1208(4) 0.035(2) Uiso 0.35 1 d PD A 2
H14D H 0.4235 0.0278 -0.1373 0.052 Uiso 0.35 1 calc PR A 2
H14E H 0.5006 -0.0020 -0.0880 0.052 Uiso 0.35 1 calc PR A 2
H14F H 0.5385 0.0466 -0.1572 0.052 Uiso 0.35 1 calc PR A 2
C15 C 0.84803(17) 0.24101(13) 0.27713(11) 0.0134(5) Uani 1 1 d . . .
C16 C 0.89033(17) 0.18335(13) 0.31786(11) 0.0157(5) Uani 1 1 d . . .
H16 H 0.8532 0.1404 0.3364 0.019 Uiso 1 1 calc R . .
C17 C 0.98577(17) 0.18791(14) 0.33153(11) 0.0164(5) Uani 1 1 d . . .
C18 C 1.03770(17) 0.25235(14) 0.30306(11) 0.0171(5) Uani 1 1 d . . .
H18 H 1.1033 0.2562 0.3118 0.021 Uiso 1 1 calc R . .
C19 C 0.99726(17) 0.31089(13) 0.26253(11) 0.0153(5) Uani 1 1 d . . .
C20 C 0.90126(17) 0.30449(13) 0.24996(11) 0.0149(5) Uani 1 1 d . . .
H20 H 0.8717 0.3437 0.2226 0.018 Uiso 1 1 calc R . .
C21 C 1.03027(18) 0.12299(15) 0.37567(12) 0.0233(6) Uani 1 1 d . . .
C22 C 1.0324(2) 0.04993(15) 0.34654(14) 0.0362(7) Uani 1 1 d . . .
H22A H 1.0565 0.0082 0.3766 0.054 Uiso 1 1 calc R . .
H22B H 1.0769 0.0543 0.3045 0.054 Uiso 1 1 calc R . .
H22C H 0.9650 0.0404 0.3398 0.054 Uiso 1 1 calc R . .
C23 C 1.13586(19) 0.13703(17) 0.38467(13) 0.0327(7) Uani 1 1 d . . .
H23A H 1.1352 0.1819 0.4062 0.049 Uiso 1 1 calc R . .
H23B H 1.1781 0.1447 0.3418 0.049 Uiso 1 1 calc R . .
H23C H 1.1622 0.0935 0.4118 0.049 Uiso 1 1 calc R . .
C24 C 0.9654(2) 0.11487(16) 0.44321(12) 0.0302(7) Uani 1 1 d . . .
H24A H 0.8974 0.1041 0.4388 0.045 Uiso 1 1 calc R . .
H24B H 0.9644 0.1618 0.4619 0.045 Uiso 1 1 calc R . .
H24C H 0.9929 0.0735 0.4721 0.045 Uiso 1 1 calc R . .
C25 C 1.05431(18) 0.38109(14) 0.23153(12) 0.0202(6) Uani 1 1 d . . .
C26 C 1.0592(2) 0.39142(18) 0.15726(13) 0.0400(8) Uani 1 1 d . . .
H26A H 1.0988 0.4349 0.1376 0.060 Uiso 1 1 calc R . .
H26B H 0.9917 0.3999 0.1463 0.060 Uiso 1 1 calc R . .
H26C H 1.0903 0.3462 0.1403 0.060 Uiso 1 1 calc R . .
C27 C 1.16099(19) 0.37627(15) 0.24667(14) 0.0322(7) Uani 1 1 d . . .
H27A H 1.1972 0.3327 0.2295 0.048 Uiso 1 1 calc R . .
H27B H 1.1596 0.3708 0.2942 0.048 Uiso 1 1 calc R . .
H27C H 1.1945 0.4223 0.2260 0.048 Uiso 1 1 calc R . .
C28 C 0.9999(2) 0.45003(15) 0.25859(16) 0.0399(8) Uani 1 1 d . . .
H28A H 0.9966 0.4434 0.3063 0.060 Uiso 1 1 calc R . .
H28B H 0.9323 0.4555 0.2476 0.060 Uiso 1 1 calc R . .
H28C H 1.0362 0.4952 0.2392 0.060 Uiso 1 1 calc R . .
C29 C 0.41598(17) 0.43624(13) 0.22591(11) 0.0141(5) Uani 1 1 d . . .
C30 C 0.40456(18) 0.48339(13) 0.16818(12) 0.0182(5) Uani 1 1 d . B .
H30 H 0.4311 0.4682 0.1270 0.022 Uiso 1 1 calc R . .
C31 C 0.3544(2) 0.55243(13) 0.17112(13) 0.0246(6) Uani 1 1 d D . .
C32 C 0.3157(2) 0.57176(14) 0.23304(14) 0.0266(6) Uani 1 1 d . B .
H32 H 0.2805 0.6189 0.2354 0.032 Uiso 1 1 calc R . .
C33 C 0.32618(19) 0.52580(13) 0.29080(13) 0.0210(6) Uani 1 1 d . . .
C34 C 0.37715(17) 0.45703(13) 0.28620(12) 0.0164(5) Uani 1 1 d . B .
H34 H 0.3855 0.4238 0.3250 0.020 Uiso 1 1 calc R . .
C35X C 0.3591(5) 0.6069(3) 0.1035(3) 0.0280(17) Uiso 0.50 1 d PD B 1
C36X C 0.4057(5) 0.5756(4) 0.0422(3) 0.0307(17) Uiso 0.50 1 d P B 1
H36A H 0.3725 0.5300 0.0390 0.046 Uiso 0.50 1 calc PR B 1
H36B H 0.4766 0.5635 0.0437 0.046 Uiso 0.50 1 calc PR B 1
H36C H 0.3984 0.6131 0.0039 0.046 Uiso 0.50 1 calc PR B 1
C37X C 0.2508(6) 0.6315(4) 0.0987(4) 0.051(2) Uiso 0.50 1 d P B 1
H37A H 0.2482 0.6708 0.0611 0.076 Uiso 0.50 1 calc PR B 1
H37B H 0.2201 0.6512 0.1389 0.076 Uiso 0.50 1 calc PR B 1
H37C H 0.2145 0.5883 0.0932 0.076 Uiso 0.50 1 calc PR B 1
C38X C 0.4139(5) 0.6773(4) 0.1081(4) 0.0394(17) Uiso 0.50 1 d P B 1
H38A H 0.4831 0.6630 0.1135 0.059 Uiso 0.50 1 calc PR B 1
H38B H 0.3809 0.7009 0.1457 0.059 Uiso 0.50 1 calc PR B 1
H38C H 0.4128 0.7130 0.0679 0.059 Uiso 0.50 1 calc PR B 1
C35Y C 0.3252(5) 0.6083(3) 0.1150(3) 0.0150(13) Uiso 0.50 1 d PD B 2
C36Y C 0.3698(5) 0.5803(4) 0.0518(3) 0.0222(15) Uiso 0.50 1 d P B 2
H36D H 0.4422 0.5740 0.0494 0.033 Uiso 0.50 1 calc PR B 2
H36E H 0.3537 0.6168 0.0148 0.033 Uiso 0.50 1 calc PR B 2
H36F H 0.3423 0.5318 0.0499 0.033 Uiso 0.50 1 calc PR B 2
C37Y C 0.2126(4) 0.6199(3) 0.1160(3) 0.0235(13) Uiso 0.50 1 d P B 2
H37D H 0.1835 0.5713 0.1174 0.035 Uiso 0.50 1 calc PR B 2
H37E H 0.1993 0.6533 0.0765 0.035 Uiso 0.50 1 calc PR B 2
H37F H 0.1829 0.6427 0.1549 0.035 Uiso 0.50 1 calc PR B 2
C38Y C 0.3692(5) 0.6830(3) 0.1166(3) 0.0250(14) Uiso 0.50 1 d P B 2
H38D H 0.3369 0.7042 0.1557 0.038 Uiso 0.50 1 calc PR B 2
H38E H 0.3583 0.7178 0.0774 0.038 Uiso 0.50 1 calc PR B 2
H38F H 0.4408 0.6754 0.1178 0.038 Uiso 0.50 1 calc PR B 2
C39 C 0.2807(2) 0.54644(15) 0.35820(14) 0.0337(7) Uani 1 1 d . B .
C40X C 0.3644(4) 0.5281(3) 0.4067(3) 0.0350(13) Uiso 0.60 1 d P B 1
H40A H 0.4250 0.5544 0.3868 0.053 Uiso 0.60 1 calc PR B 1
H40B H 0.3799 0.4738 0.4135 0.053 Uiso 0.60 1 calc PR B 1
H40C H 0.3387 0.5451 0.4489 0.053 Uiso 0.60 1 calc PR B 1
C41X C 0.1954(4) 0.4955(3) 0.3885(3) 0.0336(12) Uiso 0.60 1 d P B 1
H41A H 0.1679 0.5081 0.4320 0.050 Uiso 0.60 1 calc PR B 1
H41B H 0.2203 0.4429 0.3923 0.050 Uiso 0.60 1 calc PR B 1
H41C H 0.1433 0.5028 0.3606 0.050 Uiso 0.60 1 calc PR B 1
C42X C 0.2500(4) 0.6276(3) 0.3595(3) 0.0305(13) Uiso 0.60 1 d P B 1
H42A H 0.1947 0.6409 0.3346 0.046 Uiso 0.60 1 calc PR B 1
H42B H 0.3064 0.6587 0.3398 0.046 Uiso 0.60 1 calc PR B 1
H42C H 0.2288 0.6365 0.4049 0.046 Uiso 0.60 1 calc PR B 1
C41Y C 0.1691(8) 0.5248(6) 0.3671(5) 0.065(3) Uiso 0.40 1 d P B 2
H41D H 0.1663 0.4714 0.3632 0.098 Uiso 0.40 1 calc PR B 2
H41E H 0.1360 0.5553 0.3331 0.098 Uiso 0.40 1 calc PR B 2
H41F H 0.1353 0.5343 0.4104 0.098 Uiso 0.40 1 calc PR B 2
C40Y C 0.3246(7) 0.5098(5) 0.4129(4) 0.045(2) Uiso 0.40 1 d P B 2
H40D H 0.3068 0.4570 0.4220 0.067 Uiso 0.40 1 calc PR B 2
H40E H 0.2998 0.5348 0.4513 0.067 Uiso 0.40 1 calc PR B 2
H40F H 0.3971 0.5125 0.4028 0.067 Uiso 0.40 1 calc PR B 2
C42Y C 0.2922(7) 0.6338(5) 0.3551(4) 0.043(2) Uiso 0.40 1 d P B 2
H42D H 0.2655 0.6492 0.3978 0.064 Uiso 0.40 1 calc PR B 2
H42E H 0.2555 0.6614 0.3217 0.064 Uiso 0.40 1 calc PR B 2
H42F H 0.3628 0.6451 0.3439 0.064 Uiso 0.40 1 calc PR B 2
C43 C 0.40681(16) 0.06756(12) 0.35462(10) 0.0105(5) Uani 1 1 d . . .
C44 C 0.37639(17) 0.00344(13) 0.33475(11) 0.0143(5) Uani 1 1 d . . .
H44 H 0.3894 -0.0028 0.2898 0.017 Uiso 1 1 calc R . .
C45 C 0.32744(18) -0.05120(13) 0.37992(11) 0.0177(5) Uani 1 1 d . . .
C46 C 0.30998(17) -0.04002(13) 0.44528(11) 0.0161(5) Uani 1 1 d . . .
H46 H 0.2757 -0.0770 0.4765 0.019 Uiso 1 1 calc R . .
C47 C 0.34045(16) 0.02295(13) 0.46718(11) 0.0125(5) Uani 1 1 d . . .
C48 C 0.38954(16) 0.07680(12) 0.42030(10) 0.0113(5) Uani 1 1 d . . .
H48 H 0.4115 0.1204 0.4334 0.014 Uiso 1 1 calc R . .
C49 C 0.3025(2) -0.12433(14) 0.35811(12) 0.0256(6) Uani 1 1 d . . .
C50 C 0.2532(2) -0.10800(16) 0.29654(14) 0.0391(8) Uani 1 1 d . . .
H50A H 0.1919 -0.0769 0.3054 0.059 Uiso 1 1 calc R . .
H50B H 0.2371 -0.1555 0.2839 0.059 Uiso 1 1 calc R . .
H50C H 0.2989 -0.0811 0.2609 0.059 Uiso 1 1 calc R . .
C51 C 0.3999(2) -0.17019(15) 0.34338(15) 0.0378(8) Uani 1 1 d . . .
H51A H 0.4455 -0.1408 0.3094 0.057 Uiso 1 1 calc R . .
H51B H 0.3863 -0.2168 0.3280 0.057 Uiso 1 1 calc R . .
H51C H 0.4304 -0.1825 0.3833 0.057 Uiso 1 1 calc R . .
C52 C 0.2318(2) -0.17094(15) 0.41123(14) 0.0363(8) Uani 1 1 d . . .
H52A H 0.2646 -0.1866 0.4498 0.054 Uiso 1 1 calc R . .
H52B H 0.2144 -0.2156 0.3945 0.054 Uiso 1 1 calc R . .
H52C H 0.1712 -0.1405 0.4234 0.054 Uiso 1 1 calc R . .
C53 C 0.32031(18) 0.03330(13) 0.53948(11) 0.0174(5) Uani 1 1 d . . .
C54 C 0.3278(2) -0.04265(14) 0.58277(12) 0.0260(6) Uani 1 1 d . . .
H54A H 0.3942 -0.0663 0.5720 0.039 Uiso 1 1 calc R . .
H54B H 0.2774 -0.0753 0.5752 0.039 Uiso 1 1 calc R . .
H54C H 0.3166 -0.0350 0.6289 0.039 Uiso 1 1 calc R . .
C55 C 0.2151(2) 0.06835(17) 0.55483(13) 0.0335(7) Uani 1 1 d . . .
H55A H 0.1999 0.0725 0.6016 0.050 Uiso 1 1 calc R . .
H55B H 0.1670 0.0365 0.5433 0.050 Uiso 1 1 calc R . .
H55C H 0.2112 0.1185 0.5294 0.050 Uiso 1 1 calc R . .
C56 C 0.3954(2) 0.08415(15) 0.55602(12) 0.0270(6) Uani 1 1 d . . .
H56A H 0.4632 0.0645 0.5423 0.041 Uiso 1 1 calc R . .
H56B H 0.3848 0.0854 0.6034 0.041 Uiso 1 1 calc R . .
H56C H 0.3864 0.1351 0.5330 0.041 Uiso 1 1 calc R . .
C57 C 0.71496(17) 0.02130(13) 0.22753(10) 0.0128(5) Uani 1 1 d . . .
C58 C 0.81434(18) 0.00749(14) 0.20263(12) 0.0202(6) Uani 1 1 d . . .
C59 C 0.8599(2) -0.06440(16) 0.20679(14) 0.0342(7) Uani 1 1 d . . .
H59 H 0.9280 -0.0715 0.1889 0.041 Uiso 1 1 calc R . .
C60 C 0.8052(2) -0.12534(15) 0.23706(14) 0.0334(7) Uani 1 1 d . . .
H60 H 0.8357 -0.1745 0.2403 0.040 Uiso 1 1 calc R . .
C61 C 0.7070(2) -0.11467(14) 0.26237(12) 0.0240(6) Uani 1 1 d . . .
H61 H 0.6690 -0.1564 0.2832 0.029 Uiso 1 1 calc R . .
C62 C 0.66333(18) -0.04246(13) 0.25742(11) 0.0160(5) Uani 1 1 d . . .
H62 H 0.5951 -0.0361 0.2752 0.019 Uiso 1 1 calc R . .
C63 C 0.73499(17) 0.38858(13) 0.10037(11) 0.0159(5) Uani 1 1 d . . .
C64 C 0.70255(19) 0.46413(14) 0.09946(12) 0.0220(6) Uani 1 1 d . . .
H64 H 0.6421 0.4760 0.1263 0.026 Uiso 1 1 calc R . .
C65 C 0.7550(2) 0.52211(15) 0.06101(13) 0.0314(7) Uani 1 1 d . . .
H65 H 0.7300 0.5726 0.0613 0.038 Uiso 1 1 calc R . .
C66 C 0.8440(2) 0.50645(17) 0.02204(13) 0.0339(7) Uani 1 1 d . . .
H66 H 0.8800 0.5461 -0.0048 0.041 Uiso 1 1 calc R . .
C67 C 0.8797(2) 0.43364(17) 0.02241(13) 0.0309(7) Uani 1 1 d . . .
H67 H 0.9412 0.4224 -0.0037 0.037 Uiso 1 1 calc R . .
C68 C 0.82581(18) 0.37626(14) 0.06097(12) 0.0204(6) Uani 1 1 d . . .
C69 C 0.30556(17) 0.21186(13) 0.15707(11) 0.0133(5) Uani 1 1 d . . .
C70 C 0.23426(17) 0.16118(14) 0.18917(12) 0.0190(5) Uani 1 1 d . . .
H70 H 0.2445 0.1334 0.2301 0.023 Uiso 1 1 calc R . .
C71 C 0.14932(19) 0.14957(16) 0.16412(14) 0.0297(7) Uani 1 1 d . . .
H71 H 0.1024 0.1149 0.1878 0.036 Uiso 1 1 calc R . .
C72 C 0.1334(2) 0.18858(17) 0.10473(14) 0.0342(7) Uani 1 1 d . . .
H72 H 0.0756 0.1807 0.0871 0.041 Uiso 1 1 calc R . .
C73 C 0.2009(2) 0.23886(16) 0.07095(14) 0.0318(7) Uani 1 1 d . . .
H73 H 0.1903 0.2657 0.0297 0.038 Uiso 1 1 calc R . .
C74 C 0.28504(18) 0.25041(14) 0.09741(12) 0.0196(6) Uani 1 1 d . . .
C75 C 0.52131(18) 0.28562(12) 0.40869(11) 0.0135(5) Uani 1 1 d . . .
C76 C 0.5997(2) 0.29868(15) 0.44092(12) 0.0261(6) Uani 1 1 d . . .
H76 H 0.6662 0.2935 0.4193 0.031 Uiso 1 1 calc R . .
C77 C 0.5832(3) 0.31891(18) 0.50326(14) 0.0434(8) Uani 1 1 d . . .
H77 H 0.6380 0.3273 0.5237 0.052 Uiso 1 1 calc R . .
C78 C 0.4876(3) 0.32693(18) 0.53569(14) 0.0473(9) Uani 1 1 d . . .
H78 H 0.4763 0.3410 0.5784 0.057 Uiso 1 1 calc R . .
C79 C 0.4093(2) 0.31466(15) 0.50623(13) 0.0308(7) Uani 1 1 d . . .
H79 H 0.3431 0.3202 0.5282 0.037 Uiso 1 1 calc R . .
C80 C 0.42687(19) 0.29419(13) 0.44433(12) 0.0188(5) Uani 1 1 d . . .

loop_
_atom_site_aniso_label
_atom_site_aniso_U_11
_atom_site_aniso_U_22
_atom_site_aniso_U_33
_atom_site_aniso_U_23
_atom_site_aniso_U_13
_atom_site_aniso_U_12
Br1 0.01107(13) 0.03677(17) 0.03221(16) -0.00164(12) 0.00202(11) -0.00043(11)
Br2 0.01870(15) 0.04024(18) 0.03393(16) -0.00246(13) 0.00542(12) 0.00219(12)
Br3 0.03400(17) 0.03026(16) 0.01975(14) 0.01011(11) -0.01026(12) -0.00097(12)
Br4 0.01502(14) 0.02348(15) 0.03146(15) -0.00301(11) 0.00343(11) -0.00217(11)
B1 0.0113(14) 0.0154(14) 0.0087(13) -0.0003(11) -0.0028(10) -0.0001(11)
B2 0.0110(14) 0.0193(15) 0.0105(13) 0.0017(11) -0.0026(11) -0.0021(11)
B3 0.0107(13) 0.0129(14) 0.0089(13) 0.0004(10) -0.0026(10) -0.0008(11)
B4 0.0114(14) 0.0128(14) 0.0129(13) -0.0002(11) -0.0042(11) -0.0024(11)
O1 0.0096(8) 0.0162(9) 0.0186(9) -0.0048(7) -0.0007(7) -0.0036(7)
O2 0.0082(8) 0.0116(8) 0.0105(8) -0.0009(6) -0.0027(6) -0.0016(6)
O3 0.0085(8) 0.0152(8) 0.0098(8) 0.0009(6) -0.0025(6) -0.0003(6)
O4 0.0128(9) 0.0166(9) 0.0177(9) -0.0002(7) 0.0016(7) -0.0033(7)
O5 0.0097(8) 0.0138(8) 0.0103(8) 0.0003(6) -0.0030(6) -0.0016(6)
O6 0.0136(9) 0.0186(9) 0.0151(9) 0.0039(7) -0.0072(7) -0.0041(7)
O7 0.0100(8) 0.0158(8) 0.0076(8) 0.0008(6) -0.0027(6) -0.0005(7)
O8 0.0139(9) 0.0167(9) 0.0088(8) 0.0025(7) -0.0037(7) -0.0019(7)
O9 0.0157(9) 0.0118(8) 0.0173(9) 0.0004(7) -0.0067(7) 0.0001(7)
O10 0.0099(8) 0.0138(8) 0.0103(8) 0.0008(6) -0.0018(6) 0.0003(6)
O11 0.0182(9) 0.0141(9) 0.0123(8) 0.0008(7) -0.0044(7) 0.0015(7)
O12 0.0118(8) 0.0125(8) 0.0104(8) -0.0007(6) -0.0010(6) -0.0020(7)
P1 0.0091(3) 0.0151(3) 0.0082(3) -0.0003(2) -0.0020(2) -0.0004(2)
P2 0.0085(3) 0.0139(3) 0.0107(3) 0.0007(2) -0.0033(2) -0.0020(2)
P3 0.0112(3) 0.0118(3) 0.0103(3) 0.0017(2) -0.0033(2) -0.0011(2)
P4 0.0088(3) 0.0108(3) 0.0081(3) 0.0001(2) -0.0018(2) -0.0011(2)
C1 0.0146(12) 0.0151(13) 0.0098(12) -0.0010(10) -0.0014(10) -0.0016(10)
C2 0.0149(13) 0.0369(16) 0.0175(13) -0.0079(12) -0.0041(11) -0.0013(12)
C3 0.0196(15) 0.0522(19) 0.0240(15) -0.0188(14) 0.0005(12) 0.0020(13)
C4 0.0263(16) 0.0410(17) 0.0144(13) -0.0139(12) 0.0005(11) -0.0003(13)
C5 0.0211(14) 0.0278(15) 0.0121(12) -0.0022(11) -0.0049(11) -0.0038(11)
C6 0.0164(13) 0.0226(14) 0.0119(12) -0.0015(10) -0.0021(10) 0.0007(11)
C11 0.0267(16) 0.0481(19) 0.0182(14) -0.0114(13) -0.0125(12) 0.0001(13)
C15 0.0110(12) 0.0203(13) 0.0097(11) -0.0026(10) -0.0025(9) -0.0020(10)
C16 0.0137(13) 0.0198(13) 0.0121(12) 0.0036(10) -0.0015(10) -0.0036(10)
C17 0.0113(12) 0.0245(14) 0.0132(12) 0.0005(10) -0.0047(10) -0.0006(10)
C18 0.0097(12) 0.0287(15) 0.0153(13) -0.0059(11) -0.0052(10) -0.0033(11)
C19 0.0135(13) 0.0171(13) 0.0152(12) -0.0049(10) 0.0011(10) -0.0025(10)
C20 0.0122(12) 0.0187(13) 0.0129(12) -0.0020(10) 0.0005(10) -0.0009(10)
C21 0.0136(13) 0.0324(16) 0.0219(14) 0.0074(12) -0.0071(11) -0.0021(11)
C22 0.0365(18) 0.0308(17) 0.0392(18) 0.0031(14) -0.0116(14) 0.0095(14)
C23 0.0171(15) 0.0492(19) 0.0282(16) 0.0109(14) -0.0090(12) 0.0018(13)
C24 0.0212(15) 0.0422(17) 0.0242(15) 0.0124(13) -0.0092(12) -0.0047(13)
C25 0.0133(13) 0.0214(14) 0.0265(14) -0.0036(11) -0.0030(11) -0.0062(11)
C26 0.0385(19) 0.047(2) 0.0329(17) 0.0061(14) -0.0004(14) -0.0309(16)
C27 0.0184(15) 0.0285(16) 0.0501(19) -0.0035(14) -0.0035(13) -0.0131(12)
C28 0.0273(17) 0.0252(16) 0.065(2) -0.0088(15) 0.0043(15) -0.0055(13)
C29 0.0136(12) 0.0129(12) 0.0164(13) -0.0005(10) -0.0037(10) -0.0050(10)
C30 0.0235(14) 0.0130(13) 0.0195(13) 0.0020(10) -0.0089(11) -0.0064(11)
C31 0.0332(16) 0.0102(13) 0.0343(16) 0.0042(11) -0.0217(13) -0.0052(11)
C32 0.0299(16) 0.0100(13) 0.0447(18) -0.0068(12) -0.0182(14) 0.0010(11)
C33 0.0200(14) 0.0145(13) 0.0302(15) -0.0078(11) -0.0030(11) -0.0041(11)
C34 0.0176(13) 0.0139(13) 0.0187(13) -0.0011(10) -0.0052(10) -0.0044(10)
C39 0.0384(18) 0.0206(15) 0.0432(18) -0.0194(13) 0.0047(14) -0.0028(13)
C43 0.0065(11) 0.0118(12) 0.0126(12) 0.0012(9) -0.0028(9) 0.0016(9)
C44 0.0140(12) 0.0203(13) 0.0083(11) -0.0016(10) -0.0014(9) -0.0004(10)
C45 0.0186(13) 0.0152(13) 0.0192(13) -0.0015(10) -0.0009(11) -0.0060(10)
C46 0.0161(13) 0.0146(13) 0.0151(13) 0.0027(10) 0.0018(10) -0.0044(10)
C47 0.0098(12) 0.0152(13) 0.0110(12) 0.0009(10) -0.0006(9) 0.0018(9)
C48 0.0105(12) 0.0108(12) 0.0138(12) -0.0032(9) -0.0039(9) -0.0007(9)
C49 0.0344(17) 0.0213(14) 0.0211(14) -0.0080(11) 0.0057(12) -0.0135(12)
C50 0.053(2) 0.0362(18) 0.0329(17) -0.0131(14) -0.0059(15) -0.0213(15)
C51 0.0425(19) 0.0233(16) 0.0459(19) -0.0110(14) 0.0071(15) -0.0080(14)
C52 0.0444(19) 0.0245(16) 0.0384(17) -0.0119(13) 0.0125(15) -0.0191(14)
C53 0.0186(13) 0.0221(14) 0.0110(12) 0.0000(10) -0.0026(10) -0.0015(11)
C54 0.0315(16) 0.0317(16) 0.0144(13) 0.0073(11) -0.0074(12) -0.0128(13)
C55 0.0312(17) 0.0498(19) 0.0181(14) -0.0098(13) 0.0001(12) 0.0105(14)
C56 0.0412(18) 0.0302(16) 0.0104(13) -0.0018(11) -0.0022(12) -0.0140(13)
C57 0.0138(12) 0.0183(13) 0.0072(11) -0.0016(10) -0.0053(9) 0.0022(10)
C58 0.0164(13) 0.0244(14) 0.0195(13) -0.0025(11) -0.0034(11) 0.0010(11)
C59 0.0210(15) 0.0367(18) 0.0420(18) -0.0068(14) -0.0002(13) 0.0122(13)
C60 0.0366(18) 0.0212(15) 0.0407(18) -0.0034(13) -0.0084(14) 0.0163(13)
C61 0.0342(17) 0.0174(14) 0.0220(14) -0.0031(11) -0.0103(12) 0.0030(12)
C62 0.0169(13) 0.0190(13) 0.0130(12) -0.0040(10) -0.0057(10) 0.0039(10)
C63 0.0154(13) 0.0211(14) 0.0127(12) 0.0010(10) -0.0081(10) -0.0039(10)
C64 0.0228(14) 0.0216(14) 0.0212(14) 0.0054(11) -0.0070(11) -0.0072(11)
C65 0.0443(19) 0.0215(15) 0.0301(16) 0.0090(12) -0.0169(14) -0.0141(13)
C66 0.0367(18) 0.0403(19) 0.0233(15) 0.0118(13) -0.0050(13) -0.0269(15)
C67 0.0241(15) 0.046(2) 0.0220(15) 0.0026(13) -0.0009(12) -0.0183(14)
C68 0.0152(13) 0.0268(15) 0.0178(13) 0.0034(11) -0.0028(11) -0.0041(11)
C69 0.0126(12) 0.0153(13) 0.0132(12) -0.0063(10) -0.0039(10) 0.0046(10)
C70 0.0136(13) 0.0232(14) 0.0214(13) -0.0067(11) -0.0019(11) -0.0024(11)
C71 0.0159(14) 0.0401(18) 0.0366(17) -0.0112(14) -0.0057(12) -0.0086(12)
C72 0.0147(15) 0.052(2) 0.0416(18) -0.0136(16) -0.0160(13) -0.0019(14)
C73 0.0261(16) 0.0448(18) 0.0275(15) -0.0062(14) -0.0167(13) 0.0106(14)
C74 0.0168(13) 0.0236(14) 0.0190(13) -0.0028(11) -0.0065(11) 0.0024(11)
C75 0.0199(13) 0.0076(12) 0.0128(12) 0.0022(9) -0.0047(10) -0.0014(10)
C76 0.0270(15) 0.0326(16) 0.0233(14) -0.0126(12) -0.0111(12) 0.0038(12)
C77 0.049(2) 0.057(2) 0.0361(18) -0.0274(16) -0.0276(16) 0.0085(17)
C78 0.068(3) 0.057(2) 0.0207(16) -0.0220(15) -0.0115(17) 0.0161(19)
C79 0.0399(18) 0.0290(16) 0.0209(15) -0.0076(12) 0.0039(13) 0.0054(13)
C80 0.0241(14) 0.0107(12) 0.0204(13) 0.0001(10) -0.0026(11) 0.0008(10)

loop_
_atom_type_symbol
_atom_type_description
_atom_type_scat_dispersion_real
_atom_type_scat_dispersion_imag
_atom_type_scat_source
C C 0.0033 0.0016 'International Tables Vol C Tables 4.2.6.8 and 6.1.1.4'
O O 0.0106 0.0060 'International Tables Vol C Tables 4.2.6.8 and 6.1.1.4'
B B 0.0013 0.0007 'International Tables Vol C Tables 4.2.6.8 and 6.1.1.4'
P P 0.1023 0.0942 'International Tables Vol C Tables 4.2.6.8 and 6.1.1.4'
Br Br -0.2901 2.4595 'International Tables Vol C Tables 4.2.6.8 and 6.1.1.4'
H H 0.0000 0.0000 'International Tables Vol C Tables 4.2.6.8 and 6.1.1.4'

loop_
_geom_angle_atom_site_label_1
_geom_angle_atom_site_label_2
_geom_angle_atom_site_label_3
_geom_angle
O7 B1 O2 108.82(18)
O7 B1 O5 108.37(18)
O2 B1 O5 108.55(18)
O7 B1 C57 111.82(18)
O2 B1 C57 108.84(19)
O5 B1 C57 110.37(18)
O4 B2 O8 109.48(19)
O4 B2 O6 108.31(18)
O8 B2 O6 108.13(19)
O4 B2 C63 108.0(2)
O8 B2 C63 111.88(19)
O6 B2 C63 111.00(19)
O9 B3 O3 110.85(18)
O9 B3 O10 107.63(18)
O3 B3 O10 108.46(18)
O9 B3 C69 111.13(19)
O3 B3 C69 108.38(18)
O10 B3 C69 110.36(18)
O11 B4 O1 109.27(18)
O11 B4 O12 108.31(18)
O1 B4 O12 108.65(18)
O11 B4 C75 110.07(19)
O1 B4 C75 110.11(19)
O12 B4 C75 110.38(18)
B4 O1 P2 136.24(15)
B1 O2 P4 139.59(14)
B3 O3 P1 146.36(15)
B2 O4 P3 143.45(15)
B1 O5 P2 137.52(14)
B2 O6 P2 149.04(15)
B1 O7 P1 139.13(15)
B2 O8 P1 135.72(14)
B3 O9 P3 141.24(15)
B3 O10 P4 136.59(14)
B4 O11 P3 146.15(15)
B4 O12 P4 143.59(15)
O3 P1 O7 111.46(8)
O3 P1 O8 111.67(9)
O7 P1 O8 110.71(9)
O3 P1 C1 107.69(10)
O7 P1 C1 106.17(10)
O8 P1 C1 108.91(10)
O6 P2 O5 112.75(9)
O6 P2 O1 111.38(9)
O5 P2 O1 109.63(9)
O6 P2 C15 106.09(10)
O5 P2 C15 108.45(10)
O1 P2 C15 108.36(10)
O11 P3 O9 111.93(9)
O11 P3 O4 111.73(9)
O9 P3 O4 110.97(9)
O11 P3 C29 106.00(10)
O9 P3 C29 108.35(10)
O4 P3 C29 107.58(10)
O12 P4 O2 111.11(8)
O12 P4 O10 113.39(9)
O2 P4 O10 109.99(8)
O12 P4 C43 105.66(9)
O2 P4 C43 108.09(9)
O10 P4 C43 108.34(9)
C2 C1 C6 120.6(2)
C2 C1 P1 118.03(18)
C6 C1 P1 121.33(18)
C1 C2 C3 120.5(2)
C1 C2 H2 119.8
C3 C2 H2 119.8
C2 C3 C4 117.4(2)
C2 C3 C7Z 120.3(6)
C4 C3 C7Z 122.2(6)
C2 C3 C7Y 121.0(4)
C4 C3 C7Y 119.5(4)
C2 C3 C7X 118.2(3)
C4 C3 C7X 123.0(3)
C5 C4 C3 123.6(2)
C5 C4 H4 118.2
C3 C4 H4 118.2
C6 C5 C4 117.4(2)
C6 C5 C11 122.9(2)
C4 C5 C11 119.7(2)
C5 C6 C1 120.5(2)
C5 C6 H6 119.7
C1 C6 H6 119.7
C9X C7X C8X 115.1(6)
C9X C7X C10X 107.8(5)
C8X C7X C10X 105.4(5)
C9X C7X C3 114.8(6)
C8X C7X C3 107.6(5)
C10X C7X C3 105.2(5)
C9Y C7Y C8Y 112.5(10)
C9Y C7Y C3 117.8(10)
C8Y C7Y C3 112.2(9)
C9Y C7Y C10Y 107.1(10)
C8Y C7Y C10Y 101.1(10)
C3 C7Y C10Y 104.1(8)
C7Y C8Y H8Y1 109.5
C7Y C8Y H8Y2 109.5
H8Y1 C8Y H8Y2 109.5
C7Y C8Y H8Y3 109.5
H8Y1 C8Y H8Y3 109.5
H8Y2 C8Y H8Y3 109.5
C7Y C9Y H9Y1 109.5
C7Y C9Y H9Y2 109.5
H9Y1 C9Y H9Y2 109.5
C7Y C9Y H9Y3 109.5
H9Y1 C9Y H9Y3 109.5
H9Y2 C9Y H9Y3 109.5
C7Y C10Y H10D 109.5
C7Y C10Y H10E 109.5
H10D C10Y H10E 109.5
C7Y C10Y H10F 109.5
H10D C10Y H10F 109.5
H10E C10Y H10F 109.5
C9Z C7Z C3 109.1(12)
C9Z C7Z C8Z 108.1(12)
C3 C7Z C8Z 110.4(11)
C3 C7Z C10Z 112.6(11)
C8Z C7Z C10Z 116.7(13)
C13Y C11 C14X 125.9(5)
C13Y C11 C5 115.4(5)
C14X C11 C5 112.6(3)
C14X C11 C12X 110.0(3)
C5 C11 C12X 111.6(2)
C13Y C11 C14Y 111.7(5)
C5 C11 C14Y 108.7(4)
C12X C11 C14Y 131.5(4)
C5 C11 C13X 107.0(2)
C12X C11 C13X 104.9(3)
C13Y C11 C12Y 111.0(5)
C5 C11 C12Y 108.5(4)
C14Y C11 C12Y 100.5(4)
C13X C11 C12Y 138.5(4)
C11 C12X H12A 109.5
C11 C12X H12B 109.5
C11 C12X H12C 109.5
C11 C13X H13A 109.5
C11 C13X H13B 109.5
C11 C13X H13C 109.5
C11 C14X H14A 109.5
C11 C14X H14B 109.5
C11 C14X H14C 109.5
C11 C12Y H12D 109.5
C11 C12Y H12E 109.5
H12D C12Y H12E 109.5
C11 C12Y H12F 109.5
H12D C12Y H12F 109.5
H12E C12Y H12F 109.5
C11 C13Y H13D 109.5
C11 C13Y H13E 109.5
H13D C13Y H13E 109.5
C11 C13Y H13F 109.5
H13D C13Y H13F 109.5
H13E C13Y H13F 109.5
C11 C14Y H14D 109.5
C11 C14Y H14E 109.5
H14D C14Y H14E 109.5
C11 C14Y H14F 109.5
H14D C14Y H14F 109.5
H14E C14Y H14F 109.5
C20 C15 C16 120.2(2)
C20 C15 P2 119.46(17)
C16 C15 P2 120.33(17)
C17 C16 C15 120.8(2)
C17 C16 H16 119.6
C15 C16 H16 119.6
C16 C17 C18 117.6(2)
C16 C17 C21 119.3(2)
C18 C17 C21 123.1(2)
C19 C18 C17 122.9(2)
C19 C18 H18 118.6
C17 C18 H18 118.6
C20 C19 C18 118.0(2)
C20 C19 C25 119.3(2)
C18 C19 C25 122.6(2)
C19 C20 C15 120.5(2)
C19 C20 H20 119.7
C15 C20 H20 119.7
C23 C21 C22 108.4(2)
C23 C21 C17 112.2(2)
C22 C21 C17 110.1(2)
C23 C21 C24 108.0(2)
C22 C21 C24 109.6(2)
C17 C21 C24 108.4(2)
C21 C22 H22A 109.5
C21 C22 H22B 109.5
H22A C22 H22B 109.5
C21 C22 H22C 109.5
H22A C22 H22C 109.5
H22B C22 H22C 109.5
C21 C23 H23A 109.5
C21 C23 H23B 109.5
H23A C23 H23B 109.5
C21 C23 H23C 109.5
H23A C23 H23C 109.5
H23B C23 H23C 109.5
C21 C24 H24A 109.5
C21 C24 H24B 109.5
H24A C24 H24B 109.5
C21 C24 H24C 109.5
H24A C24 H24C 109.5
H24B C24 H24C 109.5
C26 C25 C27 108.0(2)
C26 C25 C19 109.9(2)
C27 C25 C19 112.3(2)
C26 C25 C28 109.5(2)
C27 C25 C28 108.2(2)
C19 C25 C28 108.9(2)
C25 C26 H26A 109.5
C25 C26 H26B 109.5
H26A C26 H26B 109.5
C25 C26 H26C 109.5
H26A C26 H26C 109.5
H26B C26 H26C 109.5
C25 C27 H27A 109.5
C25 C27 H27B 109.5
H27A C27 H27B 109.5
C25 C27 H27C 109.5
H27A C27 H27C 109.5
H27B C27 H27C 109.5
C25 C28 H28A 109.5
C25 C28 H28B 109.5
H28A C28 H28B 109.5
C25 C28 H28C 109.5
H28A C28 H28C 109.5
H28B C28 H28C 109.5
C34 C29 C30 121.1(2)
C34 C29 P3 119.32(18)
C30 C29 P3 119.62(18)
C31 C30 C29 119.6(2)
C31 C30 H30 120.2
C29 C30 H30 120.2
C30 C31 C32 117.9(2)
C30 C31 C35Y 128.0(3)
C32 C31 C35Y 113.8(3)
C30 C31 C35X 115.7(3)
C32 C31 C35X 125.9(3)
C33 C32 C31 123.3(2)
C33 C32 H32 118.3
C31 C32 H32 118.3
C32 C33 C34 117.3(2)
C32 C33 C39 122.9(2)
C34 C33 C39 119.7(2)
C29 C34 C33 120.7(2)
C29 C34 H34 119.6
C33 C34 H34 119.6
C36X C35X C37X 109.4(6)
C36X C35X C38X 108.4(6)
C37X C35X C38X 107.4(5)
C36X C35X C31 117.7(5)
C37X C35X C31 104.7(5)
C38X C35X C31 108.8(5)
C36Y C35Y C31 108.3(4)
C36Y C35Y C38Y 108.3(5)
C31 C35Y C38Y 108.6(4)
C36Y C35Y C37Y 108.1(5)
C31 C35Y C37Y 114.0(4)
C38Y C35Y C37Y 109.3(5)
C35Y C36Y H36D 109.5
C35Y C36Y H36E 109.5
H36D C36Y H36E 109.5
C35Y C36Y H36F 109.5
H36D C36Y H36F 109.5
H36E C36Y H36F 109.5
C35Y C37Y H37D 109.5
C35Y C37Y H37E 109.5
H37D C37Y H37E 109.5
C35Y C37Y H37F 109.5
H37D C37Y H37F 109.5
H37E C37Y H37F 109.5
C35Y C38Y H38D 109.5
C35Y C38Y H38E 109.5
H38D C38Y H38E 109.5
C35Y C38Y H38F 109.5
H38D C38Y H38F 109.5
H38E C38Y H38F 109.5
C40Y C39 C42X 115.9(5)
C42X C39 C41X 111.6(4)
C40Y C39 C33 116.7(4)
C42X C39 C33 115.3(3)
C41X C39 C33 109.9(3)
C40Y C39 C41Y 109.1(6)
C33 C39 C41Y 104.4(4)
C33 C39 C42Y 106.9(4)
C41Y C39 C42Y 112.7(6)
C42X C39 C40X 105.5(3)
C41X C39 C40X 105.6(3)
C33 C39 C40X 108.4(3)
C41Y C39 C40X 131.5(5)
C39 C40X H40A 109.5
C39 C40X H40B 109.5
C39 C40X H40C 109.5
C39 C41X H41A 109.5
C39 C41X H41B 109.5
C39 C41X H41C 109.5
C39 C42X H42A 109.5
C39 C42X H42B 109.5
C39 C42X H42C 109.5
C39 C41Y H41D 109.5
C39 C41Y H41E 109.5
H41D C41Y H41E 109.5
C39 C41Y H41F 109.5
H41D C41Y H41F 109.5
H41E C41Y H41F 109.5
C39 C40Y H40D 109.5
C39 C40Y H40E 109.5
H40D C40Y H40E 109.5
C39 C40Y H40F 109.5
H40D C40Y H40F 109.5
H40E C40Y H40F 109.5
C39 C42Y H42D 109.5
C39 C42Y H42E 109.5
H42D C42Y H42E 109.5
C39 C42Y H42F 109.5
H42D C42Y H42F 109.5
H42E C42Y H42F 109.5
C48 C43 C44 120.3(2)
C48 C43 P4 119.77(17)
C44 C43 P4 119.92(17)
C45 C44 C43 120.5(2)
C45 C44 H44 119.7
C43 C44 H44 119.7
C44 C45 C46 118.0(2)
C44 C45 C49 119.8(2)
C46 C45 C49 122.0(2)
C45 C46 C47 123.2(2)
C45 C46 H46 118.4
C47 C46 H46 118.4
C48 C47 C46 117.3(2)
C48 C47 C53 121.0(2)
C46 C47 C53 121.8(2)
C43 C48 C47 120.8(2)
C43 C48 H48 119.6
C47 C48 H48 119.6
C51 C49 C50 109.3(2)
C51 C49 C45 107.8(2)
C50 C49 C45 110.9(2)
C51 C49 C52 109.0(2)
C50 C49 C52 107.9(2)
C45 C49 C52 112.0(2)
C49 C50 H50A 109.5
C49 C50 H50B 109.5
H50A C50 H50B 109.5
C49 C50 H50C 109.5
H50A C50 H50C 109.5
H50B C50 H50C 109.5
C49 C51 H51A 109.5
C49 C51 H51B 109.5
H51A C51 H51B 109.5
C49 C51 H51C 109.5
H51A C51 H51C 109.5
H51B C51 H51C 109.5
C49 C52 H52A 109.5
C49 C52 H52B 109.5
H52A C52 H52B 109.5
C49 C52 H52C 109.5
H52A C52 H52C 109.5
H52B C52 H52C 109.5
C47 C53 C54 110.4(2)
C47 C53 C56 111.55(19)
C54 C53 C56 107.8(2)
C47 C53 C55 108.76(19)
C54 C53 C55 109.1(2)
C56 C53 C55 109.3(2)
C53 C54 H54A 109.5
C53 C54 H54B 109.5
H54A C54 H54B 109.5
C53 C54 H54C 109.5
H54A C54 H54C 109.5
H54B C54 H54C 109.5
C53 C55 H55A 109.5
C53 C55 H55B 109.5
H55A C55 H55B 109.5
C53 C55 H55C 109.5
H55A C55 H55C 109.5
H55B C55 H55C 109.5
C53 C56 H56A 109.5
C53 C56 H56B 109.5
H56A C56 H56B 109.5
C53 C56 H56C 109.5
H56A C56 H56C 109.5
H56B C56 H56C 109.5
C58 C57 C62 115.1(2)
C58 C57 B1 124.5(2)
C62 C57 B1 120.4(2)
C57 C58 C59 122.9(2)
C57 C58 Br1 120.52(18)
C59 C58 Br1 116.59(19)
C60 C59 C58 119.5(3)
C60 C59 H59 120.3
C58 C59 H59 120.3
C61 C60 C59 119.9(2)
C61 C60 H60 120.1
C59 C60 H60 120.1
C60 C61 C62 119.5(2)
C60 C61 H61 120.2
C62 C61 H61 120.2
C61 C62 C57 123.2(2)
C61 C62 H62 118.4
C57 C62 H62 118.4
C68 C63 C64 115.0(2)
C68 C63 B2 125.4(2)
C64 C63 B2 119.7(2)
C65 C64 C63 122.6(3)
C65 C64 H64 118.7
C63 C64 H64 118.7
C64 C65 C66 119.9(3)
C64 C65 H65 120.0
C66 C65 H65 120.0
C67 C66 C65 119.6(2)
C67 C66 H66 120.2
C65 C66 H66 120.2
C66 C67 C68 119.7(3)
C66 C67 H67 120.1
C68 C67 H67 120.1
C67 C68 C63 123.2(2)
C67 C68 Br2 116.5(2)
C63 C68 Br2 120.29(18)
C74 C69 C70 115.0(2)
C74 C69 B3 123.9(2)
C70 C69 B3 121.0(2)
C71 C70 C69 123.1(2)
C71 C70 H70 118.5
C69 C70 H70 118.5
C72 C71 C70 119.5(3)
C72 C71 H71 120.3
C70 C71 H71 120.3
C73 C72 C71 120.1(2)
C73 C72 H72 120.0
C71 C72 H72 120.0
C72 C73 C74 119.5(3)
C72 C73 H73 120.2
C74 C73 H73 120.2
C73 C74 C69 122.9(2)
C73 C74 Br3 116.00(19)
C69 C74 Br3 121.08(18)
C80 C75 C76 114.7(2)
C80 C75 B4 125.3(2)
C76 C75 B4 119.9(2)
C77 C76 C75 122.0(3)
C77 C76 H76 119.0
C75 C76 H76 119.0
C78 C77 C76 120.3(3)
C78 C77 H77 119.9
C76 C77 H77 119.9
C79 C78 C77 119.6(3)
C79 C78 H78 120.2
C77 C78 H78 120.2
C78 C79 C80 119.5(3)
C78 C79 H79 120.3
C80 C79 H79 120.3
C79 C80 C75 123.9(2)
C79 C80 Br4 115.4(2)
C75 C80 Br4 120.73(18)

loop_
_geom_bond_atom_site_label_1
_geom_bond_atom_site_label_2
_geom_bond_distance
_geom_bond_publ_flag
Br1 C58 1.906(2) yes
Br2 C68 1.903(3) yes
Br3 C74 1.913(2) yes
Br4 C80 1.919(3) yes
B1 O7 1.478(3) ?
B1 O2 1.486(3) ?
B1 O5 1.494(3) ?
B1 C57 1.600(3) ?
B2 O4 1.481(3) ?
B2 O8 1.482(3) ?
B2 O6 1.488(3) ?
B2 C63 1.603(3) ?
B3 O9 1.478(3) ?
B3 O3 1.479(3) ?
B3 O10 1.496(3) ?
B3 C69 1.595(3) ?
B4 O11 1.472(3) ?
B4 O1 1.483(3) ?
B4 O12 1.484(3) ?
B4 C75 1.600(3) ?
O1 P2 1.5295(16) ?
O2 P4 1.5251(15) ?
O3 P1 1.5202(16) ?
O4 P3 1.5178(16) ?
O5 P2 1.5254(16) ?
O6 P2 1.5113(16) ?
O7 P1 1.5246(15) ?
O8 P1 1.5331(16) ?
O9 P3 1.5174(16) ?
O10 P4 1.5314(15) ?
O11 P3 1.5159(16) ?
O12 P4 1.5155(15) ?
P1 C1 1.767(2) ?
P2 C15 1.765(2) ?
P3 C29 1.767(2) ?
P4 C43 1.766(2) ?
C1 C2 1.383(3) ?
C1 C6 1.397(3) ?
C2 C3 1.388(3) ?
C2 H2 0.9500 ?
C3 C4 1.393(4) ?
C3 C7Z 1.512(19) ?
C3 C7Y 1.540(11) ?
C3 C7X 1.590(8) ?
C4 C5 1.388(3) ?
C4 H4 0.9500 ?
C5 C6 1.384(3) ?
C5 C11 1.536(3) ?
C6 H6 0.9500 ?
C7X C9X 1.488(7) ?
C7X C8X 1.531(7) ?
C7X C10X 1.560(7) ?
C8X H8X1 0.9800 ?
C8X H8X2 0.9800 ?
C8X H8X3 0.9800 ?
C9X H9X1 0.9800 ?
C9X H9X2 0.9800 ?
C9X H9X3 0.9800 ?
C10X H10A 0.9800 ?
C10X H10B 0.9800 ?
C10X H10C 0.9800 ?
C7Y C9Y 1.431(14) ?
C7Y C8Y 1.521(13) ?
C7Y C10Y 1.575(12) ?
C8Y H8Y1 0.9800 ?
C8Y H8Y2 0.9800 ?
C8Y H8Y3 0.9800 ?
C9Y H9Y1 0.9800 ?
C9Y H9Y2 0.9800 ?
C9Y H9Y3 0.9800 ?
C10Y H10D 0.9800 ?
C10Y H10E 0.9800 ?
C10Y H10F 0.9800 ?
C7Z C9Z 1.488(15) ?
C7Z C8Z 1.524(14) ?
C7Z C10Z 1.561(14) ?
C8Z H8Z1 0.9800 ?
C8Z H8Z2 0.9800 ?
C8Z H8Z3 0.9800 ?
C9Z H9Z1 0.9800 ?
C9Z H9Z2 0.9800 ?
C9Z H9Z3 0.9800 ?
C10Z H10G 0.9800 ?
C10Z H10H 0.9800 ?
C10Z H10I 0.9800 ?
C11 C13Y 1.445(6) ?
C11 C14X 1.466(4) ?
C11 C12X 1.542(4) ?
C11 C14Y 1.564(6) ?
C11 C13X 1.576(4) ?
C11 C12Y 1.592(6) ?
C12X H12A 0.9800 ?
C12X H12B 0.9800 ?
C12X H12C 0.9800 ?
C13X H13A 0.9800 ?
C13X H13B 0.9800 ?
C13X H13C 0.9800 ?
C14X H14A 0.9800 ?
C14X H14B 0.9800 ?
C14X H14C 0.9800 ?
C12Y H12D 0.9800 ?
C12Y H12E 0.9800 ?
C12Y H12F 0.9800 ?
C13Y H13D 0.9800 ?
C13Y H13E 0.9800 ?
C13Y H13F 0.9800 ?
C14Y H14D 0.9800 ?
C14Y H14E 0.9800 ?
C14Y H14F 0.9800 ?
C15 C20 1.393(3) ?
C15 C16 1.396(3) ?
C16 C17 1.386(3) ?
C16 H16 0.9500 ?
C17 C18 1.403(3) ?
C17 C21 1.532(3) ?
C18 C19 1.392(3) ?
C18 H18 0.9500 ?
C19 C20 1.390(3) ?
C19 C25 1.532(3) ?
C20 H20 0.9500 ?
C21 C23 1.523(3) ?
C21 C22 1.526(4) ?
C21 C24 1.532(3) ?
C22 H22A 0.9800 ?
C22 H22B 0.9800 ?
C22 H22C 0.9800 ?
C23 H23A 0.9800 ?
C23 H23B 0.9800 ?
C23 H23C 0.9800 ?
C24 H24A 0.9800 ?
C24 H24B 0.9800 ?
C24 H24C 0.9800 ?
C25 C26 1.527(4) ?
C25 C27 1.531(3) ?
C25 C28 1.536(4) ?
C26 H26A 0.9800 ?
C26 H26B 0.9800 ?
C26 H26C 0.9800 ?
C27 H27A 0.9800 ?
C27 H27B 0.9800 ?
C27 H27C 0.9800 ?
C28 H28A 0.9800 ?
C28 H28B 0.9800 ?
C28 H28C 0.9800 ?
C29 C34 1.381(3) ?
C29 C30 1.392(3) ?
C30 C31 1.382(3) ?
C30 H30 0.9500 ?
C31 C32 1.401(4) ?
C31 C35Y 1.514(5) ?
C31 C35X 1.590(6) ?
C32 C33 1.380(4) ?
C32 H32 0.9500 ?
C33 C34 1.386(3) ?
C33 C39 1.533(4) ?
C34 H34 0.9500 ?
C35X C36X 1.506(9) ?
C35X C37X 1.525(10) ?
C35X C38X 1.537(9) ?
C36X H36A 0.9800 ?
C36X H36B 0.9800 ?
C36X H36C 0.9800 ?
C37X H37A 0.9800 ?
C37X H37B 0.9800 ?
C37X H37C 0.9800 ?
C38X H38A 0.9800 ?
C38X H38B 0.9800 ?
C38X H38C 0.9800 ?
C35Y C36Y 1.506(8) ?
C35Y C38Y 1.517(8) ?
C35Y C37Y 1.531(8) ?
C36Y H36D 0.9800 ?
C36Y H36E 0.9800 ?
C36Y H36F 0.9800 ?
C37Y H37D 0.9800 ?
C37Y H37E 0.9800 ?
C37Y H37F 0.9800 ?
C38Y H38D 0.9800 ?
C38Y H38E 0.9800 ?
C38Y H38F 0.9800 ?
C39 C40Y 1.428(9) ?
C39 C42X 1.496(6) ?
C39 C41X 1.524(6) ?
C39 C41Y 1.570(10) ?
C39 C42Y 1.582(9) ?
C39 C40X 1.630(6) ?
C40X H40A 0.9800 ?
C40X H40B 0.9800 ?
C40X H40C 0.9800 ?
C41X H41A 0.9800 ?
C41X H41B 0.9800 ?
C41X H41C 0.9800 ?
C42X H42A 0.9800 ?
C42X H42B 0.9800 ?
C42X H42C 0.9800 ?
C41Y H41D 0.9800 ?
C41Y H41E 0.9800 ?
C41Y H41F 0.9800 ?
C40Y H40D 0.9800 ?
C40Y H40E 0.9800 ?
C40Y H40F 0.9800 ?
C42Y H42D 0.9800 ?
C42Y H42E 0.9800 ?
C42Y H42F 0.9800 ?
C43 C48 1.388(3) ?
C43 C44 1.393(3) ?
C44 C45 1.383(3) ?
C44 H44 0.9500 ?
C45 C46 1.391(3) ?
C45 C49 1.531(3) ?
C46 C47 1.395(3) ?
C46 H46 0.9500 ?
C47 C48 1.393(3) ?
C47 C53 1.529(3) ?
C48 H48 0.9500 ?
C49 C51 1.527(4) ?
C49 C50 1.528(4) ?
C49 C52 1.533(4) ?
C50 H50A 0.9800 ?
C50 H50B 0.9800 ?
C50 H50C 0.9800 ?
C51 H51A 0.9800 ?
C51 H51B 0.9800 ?
C51 H51C 0.9800 ?
C52 H52A 0.9800 ?
C52 H52B 0.9800 ?
C52 H52C 0.9800 ?
C53 C54 1.530(3) ?
C53 C56 1.530(3) ?
C53 C55 1.531(3) ?
C54 H54A 0.9800 ?
C54 H54B 0.9800 ?
C54 H54C 0.9800 ?
C55 H55A 0.9800 ?
C55 H55B 0.9800 ?
C55 H55C 0.9800 ?
C56 H56A 0.9800 ?
C56 H56B 0.9800 ?
C56 H56C 0.9800 ?
C57 C58 1.389(3) ?
C57 C62 1.398(3) ?
C58 C59 1.394(4) ?
C59 C60 1.382(4) ?
C59 H59 0.9500 ?
C60 C61 1.369(4) ?
C60 H60 0.9500 ?
C61 C62 1.389(3) ?
C61 H61 0.9500 ?
C62 H62 0.9500 ?
C63 C68 1.395(3) ?
C63 C64 1.399(3) ?
C64 C65 1.382(3) ?
C64 H64 0.9500 ?
C65 C66 1.384(4) ?
C65 H65 0.9500 ?
C66 C67 1.366(4) ?
C66 H66 0.9500 ?
C67 C68 1.385(3) ?
C67 H67 0.9500 ?
C69 C74 1.394(3) ?
C69 C70 1.397(3) ?
C70 C71 1.385(3) ?
C70 H70 0.9500 ?
C71 C72 1.374(4) ?
C71 H71 0.9500 ?
C72 C73 1.369(4) ?
C72 H72 0.9500 ?
C73 C74 1.391(3) ?
C73 H73 0.9500 ?
C75 C80 1.390(3) ?
C75 C76 1.401(3) ?
C76 C77 1.385(4) ?
C76 H76 0.9500 ?
C77 C78 1.377(4) ?
C77 H77 0.9500 ?
C78 C79 1.360(4) ?
C78 H78 0.9500 ?
C79 C80 1.378(3) ?
C79 H79 0.9500 ?

loop_
_geom_torsion_atom_site_label_1
_geom_torsion_atom_site_label_2
_geom_torsion_atom_site_label_3
_geom_torsion_atom_site_label_4
_geom_torsion
O11 B4 O1 P2 -82.7(2)
O12 B4 O1 P2 35.2(3)
C75 B4 O1 P2 156.24(17)
O7 B1 O2 P4 -94.3(2)
O5 B1 O2 P4 23.5(3)
C57 B1 O2 P4 143.63(17)
O9 B3 O3 P1 23.5(3)
O10 B3 O3 P1 -94.5(3)
C69 B3 O3 P1 145.7(2)
O8 B2 O4 P3 43.8(3)
O6 B2 O4 P3 -73.9(3)
C63 B2 O4 P3 165.83(19)
O7 B1 O5 P2 24.7(3)
O2 B1 O5 P2 -93.3(2)
C57 B1 O5 P2 147.50(17)
O4 B2 O6 P2 24.4(4)
O8 B2 O6 P2 -94.2(3)
C63 B2 O6 P2 142.7(2)
O2 B1 O7 P1 21.5(3)
O5 B1 O7 P1 -96.4(2)
C57 B1 O7 P1 141.78(18)
O4 B2 O8 P1 -85.2(2)
O6 B2 O8 P1 32.6(3)
C63 B2 O8 P1 155.11(17)
O3 B3 O9 P3 -74.8(3)
O10 B3 O9 P3 43.6(3)
C69 B3 O9 P3 164.59(18)
O9 B3 O10 P4 -89.5(2)
O3 B3 O10 P4 30.5(3)
C69 B3 O10 P4 149.11(17)
O1 B4 O11 P3 37.9(4)
O12 B4 O11 P3 -80.3(3)
C75 B4 O11 P3 159.0(2)
O11 B4 O12 P4 23.4(3)
O1 B4 O12 P4 -95.2(3)
C75 B4 O12 P4 144.0(2)
B3 O3 P1 O7 94.0(3)
B3 O3 P1 O8 -30.4(3)
B3 O3 P1 C1 -149.9(3)
B1 O7 P1 O3 -20.4(2)
B1 O7 P1 O8 104.6(2)
B1 O7 P1 C1 -137.4(2)
B2 O8 P1 O3 85.1(2)
B2 O8 P1 O7 -39.8(2)
B2 O8 P1 C1 -156.1(2)
B2 O6 P2 O5 92.3(3)
B2 O6 P2 O1 -31.5(3)
B2 O6 P2 C15 -149.2(3)
B1 O5 P2 O6 -21.0(2)
B1 O5 P2 O1 103.7(2)
B1 O5 P2 C15 -138.2(2)
B4 O1 P2 O6 84.0(2)
B4 O1 P2 O5 -41.5(2)
B4 O1 P2 C15 -159.7(2)
B4 O11 P3 O9 88.4(3)
B4 O11 P3 O4 -36.7(3)
B4 O11 P3 C29 -153.6(3)
B3 O9 P3 O11 -40.5(3)
B3 O9 P3 O4 85.1(2)
B3 O9 P3 C29 -157.0(2)
B2 O4 P3 O11 81.4(3)
B2 O4 P3 O9 -44.3(3)
B2 O4 P3 C29 -162.7(2)
B4 O12 P4 O2 94.0(3)
B4 O12 P4 O10 -30.5(3)
B4 O12 P4 C43 -149.1(2)
B1 O2 P4 O12 -23.1(2)
B1 O2 P4 O10 103.3(2)
B1 O2 P4 C43 -138.6(2)
B3 O10 P4 O12 88.3(2)
B3 O10 P4 O2 -36.8(2)
B3 O10 P4 C43 -154.7(2)
O3 P1 C1 C2 -159.78(18)
O7 P1 C1 C2 -40.3(2)
O8 P1 C1 C2 79.0(2)
O3 P1 C1 C6 17.1(2)
O7 P1 C1 C6 136.57(19)
O8 P1 C1 C6 -104.2(2)
C6 C1 C2 C3 1.1(4)
P1 C1 C2 C3 178.0(2)
C1 C2 C3 C4 -0.6(4)
C1 C2 C3 C7Z 178.9(7)
C1 C2 C3 C7Y 162.9(6)
C1 C2 C3 C7X -167.5(4)
C2 C3 C4 C5 -0.1(4)
C7Z C3 C4 C5 -179.6(8)
C7Y C3 C4 C5 -163.9(6)
C7X C3 C4 C5 166.1(4)
C3 C4 C5 C6 0.3(4)
C3 C4 C5 C11 -178.9(3)
C4 C5 C6 C1 0.2(4)
C11 C5 C6 C1 179.4(2)
C2 C1 C6 C5 -1.0(4)
P1 C1 C6 C5 -177.73(19)
C2 C3 C7X C9X 64.8(6)
C4 C3 C7X C9X -101.3(5)
C7Z C3 C7X C9X 168(4)
C7Y C3 C7X C9X 168.3(11)
C2 C3 C7X C8X -165.7(4)
C4 C3 C7X C8X 28.2(6)
C7Z C3 C7X C8X -62(3)
C7Y C3 C7X C8X -62.2(9)
C2 C3 C7X C10X -53.6(5)
C4 C3 C7X C10X 140.3(4)
C7Z C3 C7X C10X 50(3)
C7Y C3 C7X C10X 49.9(9)
C2 C3 C7Y C9Y -102.2(9)
C4 C3 C7Y C9Y 61.0(10)
C7Z C3 C7Y C9Y 166(4)
C7X C3 C7Y C9Y 166.4(15)
C2 C3 C7Y C8Y 30.8(11)
C4 C3 C7Y C8Y -166.0(8)
C7Z C3 C7Y C8Y -61(3)
C7X C3 C7Y C8Y -60.5(11)
C2 C3 C7Y C10Y 139.4(6)
C4 C3 C7Y C10Y -57.5(9)
C7Z C3 C7Y C10Y 48(3)
C7X C3 C7Y C10Y 48.0(9)
C2 C3 C7Z C9Z 59.8(11)
C4 C3 C7Z C9Z -120.7(9)
C7Y C3 C7Z C9Z 157(4)
C7X C3 C7Z C9Z -23(3)
C2 C3 C7Z C8Z -58.8(13)
C4 C3 C7Z C8Z 120.7(9)
C7Y C3 C7Z C8Z 38(3)
C7X C3 C7Z C8Z -142(4)
C2 C3 C7Z C10Z 168.9(9)
C4 C3 C7Z C10Z -11.7(15)
C7Y C3 C7Z C10Z -94(4)
C7X C3 C7Z C10Z 86(3)
C6 C5 C11 C13Y 90.0(5)
C4 C5 C11 C13Y -90.8(5)
C6 C5 C11 C14X -115.6(3)
C4 C5 C11 C14X 63.6(4)
C6 C5 C11 C12X 8.8(4)
C4 C5 C11 C12X -172.0(3)
C6 C5 C11 C14Y -143.6(4)
C4 C5 C11 C14Y 35.6(4)
C6 C5 C11 C13X 122.9(3)
C4 C5 C11 C13X -57.9(3)
C6 C5 C11 C12Y -35.2(5)
C4 C5 C11 C12Y 144.0(4)
O6 P2 C15 C20 29.6(2)
O5 P2 C15 C20 150.99(17)
O1 P2 C15 C20 -90.07(19)
O6 P2 C15 C16 -150.19(18)
O5 P2 C15 C16 -28.8(2)
O1 P2 C15 C16 90.1(2)
C20 C15 C16 C17 -0.5(3)
P2 C15 C16 C17 179.30(18)
C15 C16 C17 C18 0.1(3)
C15 C16 C17 C21 -179.1(2)
C16 C17 C18 C19 0.3(4)
C21 C17 C18 C19 179.4(2)
C17 C18 C19 C20 -0.2(3)
C17 C18 C19 C25 -180.0(2)
C18 C19 C20 C15 -0.3(3)
C25 C19 C20 C15 179.5(2)
C16 C15 C20 C19 0.6(3)
P2 C15 C20 C19 -179.20(18)
C16 C17 C21 C23 179.3(2)
C18 C17 C21 C23 0.1(3)
C16 C17 C21 C22 58.4(3)
C18 C17 C21 C22 -120.8(3)
C16 C17 C21 C24 -61.5(3)
C18 C17 C21 C24 119.3(2)
C20 C19 C25 C26 -55.7(3)
C18 C19 C25 C26 124.1(3)
C20 C19 C25 C27 -176.0(2)
C18 C19 C25 C27 3.8(3)
C20 C19 C25 C28 64.2(3)
C18 C19 C25 C28 -116.0(3)
O11 P3 C29 C34 -6.3(2)
O9 P3 C29 C34 114.03(19)
O4 P3 C29 C34 -125.93(19)
O11 P3 C29 C30 174.45(18)
O9 P3 C29 C30 -65.3(2)
O4 P3 C29 C30 54.8(2)
C34 C29 C30 C31 0.6(3)
P3 C29 C30 C31 179.91(18)
C29 C30 C31 C32 -0.8(4)
C29 C30 C31 C35Y -173.5(4)
C29 C30 C31 C35X 171.4(3)
C30 C31 C32 C33 0.7(4)
C35Y C31 C32 C33 174.5(3)
C35X C31 C32 C33 -170.5(4)
C31 C32 C33 C34 -0.5(4)
C31 C32 C33 C39 -178.0(2)
C30 C29 C34 C33 -0.4(4)
P3 C29 C34 C33 -179.68(18)
C32 C33 C34 C29 0.3(3)
C39 C33 C34 C29 177.9(2)
C30 C31 C35X C36X 7.3(7)
C32 C31 C35X C36X 178.7(4)
C35Y C31 C35X C36X -130.1(16)
C30 C31 C35X C37X 129.0(4)
C32 C31 C35X C37X -59.6(6)
C35Y C31 C35X C37X -8.4(10)
C30 C31 C35X C38X -116.4(5)
C32 C31 C35X C38X 55.0(6)
C35Y C31 C35X C38X 106.2(14)
C30 C31 C35Y C36Y -6.0(6)
C32 C31 C35Y C36Y -178.9(4)
C35X C31 C35Y C36Y 44.7(11)
C30 C31 C35Y C38Y -123.4(4)
C32 C31 C35Y C38Y 63.6(5)
C35X C31 C35Y C38Y -72.8(12)
C30 C31 C35Y C37Y 114.4(5)
C32 C31 C35Y C37Y -58.5(5)
C35X C31 C35Y C37Y 165.1(15)
C32 C33 C39 C40Y -158.2(5)
C34 C33 C39 C40Y 24.3(6)
C32 C33 C39 C42X -17.0(4)
C34 C33 C39 C42X 165.5(3)
C32 C33 C39 C41X 110.0(3)
C34 C33 C39 C41X -67.4(4)
C32 C33 C39 C41Y 81.2(5)
C34 C33 C39 C41Y -96.2(5)
C32 C33 C39 C42Y -38.4(5)
C34 C33 C39 C42Y 144.1(4)
C32 C33 C39 C40X -135.0(3)
C34 C33 C39 C40X 47.5(4)
O12 P4 C43 C48 11.4(2)
O2 P4 C43 C48 130.41(17)
O10 P4 C43 C48 -110.43(18)
O12 P4 C43 C44 -166.07(17)
O2 P4 C43 C44 -47.0(2)
O10 P4 C43 C44 72.11(19)
C48 C43 C44 C45 0.9(3)
P4 C43 C44 C45 178.39(18)
C43 C44 C45 C46 -0.1(3)
C43 C44 C45 C49 -174.8(2)
C44 C45 C46 C47 -0.8(4)
C49 C45 C46 C47 173.8(2)
C45 C46 C47 C48 0.8(3)
C45 C46 C47 C53 -179.8(2)
C44 C43 C48 C47 -0.9(3)
P4 C43 C48 C47 -178.39(17)
C46 C47 C48 C43 0.1(3)
C53 C47 C48 C43 -179.4(2)
C44 C45 C49 C51 70.9(3)
C46 C45 C49 C51 -103.5(3)
C44 C45 C49 C50 -48.7(3)
C46 C45 C49 C50 136.9(3)
C44 C45 C49 C52 -169.2(2)
C46 C45 C49 C52 16.4(4)
C48 C47 C53 C54 -145.1(2)
C46 C47 C53 C54 35.4(3)
C48 C47 C53 C56 -25.4(3)
C46 C47 C53 C56 155.2(2)
C48 C47 C53 C55 95.2(3)
C46 C47 C53 C55 -84.2(3)
O7 B1 C57 C58 58.2(3)
O2 B1 C57 C58 178.4(2)
O5 B1 C57 C58 -62.6(3)
O7 B1 C57 C62 -123.0(2)
O2 B1 C57 C62 -2.7(3)
O5 B1 C57 C62 116.3(2)
C62 C57 C58 C59 0.1(3)
B1 C57 C58 C59 179.0(2)
C62 C57 C58 Br1 -179.87(16)
B1 C57 C58 Br1 -1.0(3)
C57 C58 C59 C60 -0.3(4)
Br1 C58 C59 C60 179.7(2)
C58 C59 C60 C61 0.3(4)
C59 C60 C61 C62 -0.1(4)
C60 C61 C62 C57 -0.1(4)
C58 C57 C62 C61 0.1(3)
B1 C57 C62 C61 -178.9(2)
O4 B2 C63 C68 176.4(2)
O8 B2 C63 C68 -63.1(3)
O6 B2 C63 C68 57.8(3)
O4 B2 C63 C64 -4.1(3)
O8 B2 C63 C64 116.5(2)
O6 B2 C63 C64 -122.7(2)
C68 C63 C64 C65 1.8(3)
B2 C63 C64 C65 -177.8(2)
C63 C64 C65 C66 -0.9(4)
C64 C65 C66 C67 -0.6(4)
C65 C66 C67 C68 1.0(4)
C66 C67 C68 C63 0.1(4)
C66 C67 C68 Br2 179.4(2)
C64 C63 C68 C67 -1.4(3)
B2 C63 C68 C67 178.2(2)
C64 C63 C68 Br2 179.34(17)
B2 C63 C68 Br2 -1.1(3)
O9 B3 C69 C74 54.8(3)
O3 B3 C69 C74 -67.3(3)
O10 B3 C69 C74 174.1(2)
O9 B3 C69 C70 -128.7(2)
O3 B3 C69 C70 109.3(2)
O10 B3 C69 C70 -9.4(3)
C74 C69 C70 C71 0.0(4)
B3 C69 C70 C71 -176.8(2)
C69 C70 C71 C72 0.6(4)
C70 C71 C72 C73 -0.4(4)
C71 C72 C73 C74 -0.4(4)
C72 C73 C74 C69 1.1(4)
C72 C73 C74 Br3 -179.4(2)
C70 C69 C74 C73 -0.9(4)
B3 C69 C74 C73 175.8(2)
C70 C69 C74 Br3 179.67(17)
B3 C69 C74 Br3 -3.6(3)
O11 B4 C75 C80 52.7(3)
O1 B4 C75 C80 173.3(2)
O12 B4 C75 C80 -66.8(3)
O11 B4 C75 C76 -126.5(2)
O1 B4 C75 C76 -6.0(3)
O12 B4 C75 C76 114.0(2)
C80 C75 C76 C77 -0.3(4)
B4 C75 C76 C77 179.0(3)
C75 C76 C77 C78 -0.1(5)
C76 C77 C78 C79 0.2(5)
C77 C78 C79 C80 0.1(5)
C78 C79 C80 C75 -0.6(4)
C78 C79 C80 Br4 178.7(2)
C76 C75 C80 C79 0.7(3)
B4 C75 C80 C79 -178.6(2)
C76 C75 C80 Br4 -178.55(18)
B4 C75 C80 Br4 2.2(3)

loop_
_platon_squeeze_void_nr
_platon_squeeze_void_average_x
_platon_squeeze_void_average_y
_platon_squeeze_void_average_z
_platon_squeeze_void_volume
_platon_squeeze_void_count_electrons
_platon_squeeze_void_content
1 0.003 0.500 0.500 1238 246 ' '
